data_7240613
loop_
_publ_author_name
'Gugin, Nikita'
'Presypkina, Eugenia V.'
'Virovets, Alexander Viktorovich'
'Davydova, Elena I.'
'Timoshkin, Alexey Y.'

_publ_section_title
;
 Structural Variety of Aluminium and Gallium Coordination Polymers Based
 on Bis-pyridylethylene: From Molecular Complexes to Ionic Networks
;
_journal_name_full CrystEngComm
_journal_paper_doi 10.1039/D0CE00541J
_journal_year 2020
_chemical_formula_moiety 'C30 H25 Cl2 Ga N5, C36 H30 Cl2 Ga N6, 1.5(C12 H10 N2), 2(Cl4 Ga)'
_chemical_formula_sum 'C84 H70 Cl12 Ga4 N14'
_chemical_formula_weight 1979.82
_chemical_properties_physical Air-sensitive,Moisture-sensitive
_space_group_crystal_system monoclinic
_space_group_IT_number 14
_space_group_name_Hall '-P 2yn'
_space_group_name_H-M_alt 'P 1 21/n 1'
_atom_sites_solution_hydrogens geom
_audit_creation_method SHELXL-2014/7
_audit_update_record
;
2020-02-17 deposited with the CCDC.	2020-06-03 downloaded from the CCDC.
;
_cell_angle_alpha 90
_cell_angle_beta 100.160(3)
_cell_angle_gamma 90
_cell_formula_units_Z 4
_cell_length_a 11.9814(4)
_cell_length_b 28.3968(8)
_cell_length_c 26.3183(8)
_cell_measurement_reflns_used 13428
_cell_measurement_temperature 90(2)
_cell_measurement_theta_max 74.3020
_cell_measurement_theta_min 3.7510
_cell_volume 8814.0(5)
_computing_cell_refinement 'CrysAlisPro 1.171.38.46 (Rigaku OD, 2015)'
_computing_data_collection 'CrysAlisPro 1.171.38.46 (Rigaku OD, 2015)'
_computing_data_reduction 'CrysAlisPro 1.171.38.46 (Rigaku OD, 2015)'
_computing_structure_refinement 'SHELXL-2014/7 (Sheldrick, 2014)'
_computing_structure_solution SHELXT
_diffrn_ambient_temperature 90(2)
_diffrn_detector 'CCD plate'
_diffrn_detector_area_resol_mean 4.2047
_diffrn_detector_type TitanS2
_diffrn_measured_fraction_theta_full 0.995
_diffrn_measured_fraction_theta_max 0.973
_diffrn_measurement_device_type 'Rigaku Oxford Diffraction SuperNova'
_diffrn_measurement_method '\w scans'
_diffrn_radiation_probe x-ray
_diffrn_radiation_type CuK\a
_diffrn_radiation_wavelength 1.54178
_diffrn_reflns_av_R_equivalents 0.0450
_diffrn_reflns_av_unetI/netI 0.0734
_diffrn_reflns_Laue_measured_fraction_full 0.995
_diffrn_reflns_Laue_measured_fraction_max 0.973
_diffrn_reflns_limit_h_max 14
_diffrn_reflns_limit_h_min -13
_diffrn_reflns_limit_k_max 34
_diffrn_reflns_limit_k_min -33
_diffrn_reflns_limit_l_max 23
_diffrn_reflns_limit_l_min -31
_diffrn_reflns_number 42771
_diffrn_reflns_point_group_measured_fraction_full 0.995
_diffrn_reflns_point_group_measured_fraction_max 0.973
_diffrn_reflns_theta_full 67.500
_diffrn_reflns_theta_max 73.839
_diffrn_reflns_theta_min 3.412
_diffrn_source_type 'microfocus SuperNova source'
_exptl_absorpt_coefficient_mu 5.158
_exptl_absorpt_correction_T_max 0.890
_exptl_absorpt_correction_T_min 0.690
_exptl_absorpt_correction_type gaussian
_exptl_absorpt_process_details
;
CrysAlisPro 1.171.38.46 (Rigaku Oxford Diffraction, 2015)
Numerical absorption correction based on gaussian integration over
			a multifaceted crystal model
Empirical absorption correction using spherical harmonics,
 implemented in SCALE3 ABSPACK scaling algorithm.
;
_exptl_crystal_colour colourless
_exptl_crystal_density_diffrn 1.492
_exptl_crystal_description block
_exptl_crystal_F_000 4000
_exptl_crystal_recrystallization_method Sublimation
_exptl_crystal_size_max 0.108
_exptl_crystal_size_mid 0.069
_exptl_crystal_size_min 0.028
_refine_diff_density_max 0.792
_refine_diff_density_min -0.623
_refine_diff_density_rms 0.082
_refine_ls_extinction_method none
_refine_ls_goodness_of_fit_ref 0.849
_refine_ls_hydrogen_treatment constr
_refine_ls_matrix_type full
_refine_ls_number_parameters 1027
_refine_ls_number_reflns 17371
_refine_ls_number_restraints 0
_refine_ls_restrained_S_all 0.849
_refine_ls_R_factor_all 0.0608
_refine_ls_R_factor_gt 0.0311
_refine_ls_shift/su_max 0.001
_refine_ls_shift/su_mean 0.000
_refine_ls_structure_factor_coef Fsqd
_refine_ls_weighting_details 'w=1/[\s^2^(Fo^2^)+(0.0246P)^2^] where P=(Fo^2^+2Fc^2^)/3'
_refine_ls_weighting_scheme calc
_refine_ls_wR_factor_gt 0.0547
_refine_ls_wR_factor_ref 0.0609
_reflns_Friedel_coverage 0.000
_reflns_number_gt 11416
_reflns_number_total 17371
_reflns_threshold_expression 'I > 2\s(I)'
_cod_data_source_file d0ce00541j2.cif
_cod_data_source_block ayt60
_cod_original_cell_volume 8814.0(4)
_cod_original_sg_symbol_H-M 'P 21/n'
_cod_database_code 7240613
_shelx_shelxl_version_number 2014/7
_shelx_space_group_comment
;
The symmetry employed for this shelxl refinement is uniquely defined
by the following loop, which should always be used as a source of
symmetry information in preference to the above space-group names.
They are only intended as comments.
;
_shelx_estimated_absorpt_t_min 0.606
_shelx_estimated_absorpt_t_max 0.869

loop_
_space_group_symop_operation_xyz
'x, y, z'
'-x+1/2, y+1/2, -z+1/2'
'-x, -y, -z'
'x-1/2, -y-1/2, z-1/2'

loop_
_atom_site_label
_atom_site_type_symbol
_atom_site_fract_x
_atom_site_fract_y
_atom_site_fract_z
_atom_site_U_iso_or_equiv
_atom_site_adp_type
_atom_site_occupancy
_atom_site_site_symmetry_order
_atom_site_calc_flag
_atom_site_refinement_flags_posn
_atom_site_refinement_flags_adp
_atom_site_refinement_flags_occupancy
_atom_site_disorder_assembly
_atom_site_disorder_group
Ga1 Ga 0.43352(3) 0.22914(2) 0.56019(2) 0.01102(7) Uani 1 1 d . . . . .
Cl1 Cl 0.60348(5) 0.23955(2) 0.53260(2) 0.01543(12) Uani 1 1 d . . . . .
Cl2 Cl 0.26502(5) 0.21383(2) 0.58950(2) 0.01484(12) Uani 1 1 d . . . . .
N11 N 0.41441(17) 0.30204(7) 0.57004(7) 0.0139(5) Uani 1 1 d . . . . .
C111 C 0.5052(2) 0.32980(9) 0.58605(9) 0.0181(6) Uani 1 1 d . . . . .
H111 H 0.5769 0.3153 0.5969 0.022 Uiso 1 1 calc R U . . .
C112 C 0.4986(2) 0.37816(9) 0.58735(10) 0.0218(6) Uani 1 1 d . . . . .
H112 H 0.5644 0.3964 0.5994 0.026 Uiso 1 1 calc R U . . .
C113 C 0.3947(2) 0.40005(9) 0.57093(10) 0.0206(6) Uani 1 1 d . . . . .
C114 C 0.3004(2) 0.37133(9) 0.55666(10) 0.0242(7) Uani 1 1 d . . . . .
H114 H 0.2272 0.3850 0.5474 0.029 Uiso 1 1 calc R U . . .
C115 C 0.3128(2) 0.32318(9) 0.55600(10) 0.0183(6) Uani 1 1 d . . . . .
H115 H 0.2477 0.3042 0.5453 0.022 Uiso 1 1 calc R U . . .
C116 C 0.3830(3) 0.45159(9) 0.56699(10) 0.0252(7) Uani 1 1 d . . . . .
H116 H 0.3087 0.4644 0.5625 0.030 Uiso 1 1 calc R U . . .
C117 C 0.4688(3) 0.48120(9) 0.56934(10) 0.0261(7) Uani 1 1 d . . . . .
H117 H 0.5428 0.4680 0.5762 0.031 Uiso 1 1 calc R U . . .
C118 C 0.4614(3) 0.53230(9) 0.56242(10) 0.0273(7) Uani 1 1 d . . . . .
C119 C 0.5588(3) 0.55918(11) 0.56830(12) 0.0371(8) Uani 1 1 d . . . . .
H119 H 0.6309 0.5446 0.5777 0.045 Uiso 1 1 calc R U . . .
C120 C 0.5513(4) 0.60764(11) 0.56047(13) 0.0432(10) Uani 1 1 d . . . . .
H120 H 0.6197 0.6253 0.5645 0.052 Uiso 1 1 calc R U . . .
C121 C 0.3596(4) 0.60451(10) 0.54192(12) 0.0448(10) Uani 1 1 d . . . . .
H121 H 0.2887 0.6200 0.5328 0.054 Uiso 1 1 calc R U . . .
C122 C 0.3591(3) 0.55614(10) 0.54853(12) 0.0372(9) Uani 1 1 d . . . . .
H122 H 0.2894 0.5394 0.5436 0.045 Uiso 1 1 calc R U . . .
N12 N 0.4534(3) 0.63066(9) 0.54759(10) 0.0457(9) Uani 1 1 d . . . . .
N21 N 0.52139(18) 0.22503(7) 0.63624(7) 0.0133(4) Uani 1 1 d . . . . .
C211 C 0.4844(2) 0.25038(8) 0.67298(9) 0.0153(5) Uani 1 1 d . . . . .
H211 H 0.4147 0.2669 0.6643 0.018 Uiso 1 1 calc R U . . .
C212 C 0.5433(2) 0.25351(8) 0.72281(9) 0.0150(5) Uani 1 1 d . . . . .
H212 H 0.5149 0.2723 0.7476 0.018 Uiso 1 1 calc R U . . .
C213 C 0.6449(2) 0.22886(9) 0.73661(9) 0.0160(6) Uani 1 1 d . . . . .
C214 C 0.6820(2) 0.20245(9) 0.69818(9) 0.0181(6) Uani 1 1 d . . . . .
H214 H 0.7505 0.1850 0.7060 0.022 Uiso 1 1 calc R U . . .
C215 C 0.6196(2) 0.20159(9) 0.64869(9) 0.0163(6) Uani 1 1 d . . . . .
H215 H 0.6470 0.1839 0.6228 0.020 Uiso 1 1 calc R U . . .
C216 C 0.7079(2) 0.22804(9) 0.78996(9) 0.0174(6) Uani 1 1 d . . . . .
H216 H 0.7673 0.2057 0.7986 0.021 Uiso 1 1 calc R U . . .
C217 C 0.6859(2) 0.25687(9) 0.82648(9) 0.0153(5) Uani 1 1 d . . . . .
H217 H 0.6297 0.2802 0.8162 0.018 Uiso 1 1 calc R U . . .
C218 C 0.7393(2) 0.25661(8) 0.88126(9) 0.0137(5) Uani 1 1 d . . . . .
C219 C 0.7056(2) 0.29002(9) 0.91449(9) 0.0155(5) Uani 1 1 d . . . . .
H219 H 0.6460 0.3114 0.9020 0.019 Uiso 1 1 calc R U . . .
C220 C 0.7588(2) 0.29202(8) 0.96531(9) 0.0149(5) Uani 1 1 d . . . . .
H220 H 0.7349 0.3149 0.9875 0.018 Uiso 1 1 calc R U . . .
C221 C 0.8748(2) 0.22935(8) 0.95361(9) 0.0138(5) Uani 1 1 d . . . . .
H221 H 0.9341 0.2083 0.9673 0.017 Uiso 1 1 calc R U . . .
C222 C 0.8234(2) 0.22468(9) 0.90224(9) 0.0155(5) Uani 1 1 d . . . . .
H222 H 0.8452 0.2000 0.8816 0.019 Uiso 1 1 calc R U . . .
N22 N 0.84405(17) 0.26243(7) 0.98453(7) 0.0124(4) Uani 1 1 d . . . . .
N31 N 0.44668(17) 0.15629(7) 0.54684(7) 0.0132(4) Uani 1 1 d . . . . .
C311 C 0.4240(2) 0.12394(8) 0.58117(9) 0.0164(6) Uani 1 1 d . . . . .
H311 H 0.4006 0.1342 0.6120 0.020 Uiso 1 1 calc R U . . .
C312 C 0.4340(2) 0.07625(8) 0.57256(9) 0.0170(6) Uani 1 1 d . . . . .
H312 H 0.4187 0.0543 0.5976 0.020 Uiso 1 1 calc R U . . .
C313 C 0.4663(2) 0.06027(8) 0.52731(9) 0.0160(6) Uani 1 1 d . . . . .
C314 C 0.4857(2) 0.09411(8) 0.49142(9) 0.0172(6) Uani 1 1 d . . . . .
H314 H 0.5052 0.0848 0.4594 0.021 Uiso 1 1 calc R U . . .
C315 C 0.4764(2) 0.14119(8) 0.50275(9) 0.0155(5) Uani 1 1 d . . . . .
H315 H 0.4917 0.1639 0.4784 0.019 Uiso 1 1 calc R U . . .
C316 C 0.4808(2) 0.00971(9) 0.51977(9) 0.0190(6) Uani 1 1 d . . . . .
H316 H 0.4612 -0.0109 0.5452 0.023 Uiso 1 1 calc R U . . .
Ga2 Ga 0.73994(3) 0.24511(2) 0.36129(2) 0.01157(7) Uani 1 1 d . . . . .
Cl3 Cl 0.56900(5) 0.24356(2) 0.38874(2) 0.01572(12) Uani 1 1 d . . . . .
Cl4 Cl 0.91186(5) 0.24428(2) 0.33326(2) 0.01585(13) Uani 1 1 d . . . . .
N41 N 0.72449(17) 0.31868(7) 0.34785(7) 0.0149(5) Uani 1 1 d . . . . .
C411 C 0.8166(2) 0.34650(9) 0.35927(9) 0.0174(6) Uani 1 1 d . . . . .
H411 H 0.8874 0.3325 0.3732 0.021 Uiso 1 1 calc R U . . .
C412 C 0.8118(2) 0.39467(9) 0.35140(10) 0.0212(6) Uani 1 1 d . . . . .
H412 H 0.8785 0.4131 0.3603 0.025 Uiso 1 1 calc R U . . .
C413 C 0.7092(2) 0.41629(9) 0.33032(10) 0.0199(6) Uani 1 1 d . . . . .
C414 C 0.6144(2) 0.38690(9) 0.31817(10) 0.0204(6) Uani 1 1 d . . . . .
H414 H 0.5428 0.3998 0.3034 0.024 Uiso 1 1 calc R U . . .
C415 C 0.6254(2) 0.33925(9) 0.32768(9) 0.0187(6) Uani 1 1 d . . . . .
H415 H 0.5598 0.3200 0.3196 0.022 Uiso 1 1 calc R U . . .
C416 C 0.7079(2) 0.46749(9) 0.32165(10) 0.0227(6) Uani 1 1 d . . . . .
H416 H 0.7790 0.4832 0.3278 0.027 Uiso 1 1 calc R U . . .
C417 C 0.6164(2) 0.49381(9) 0.30605(10) 0.0222(6) Uani 1 1 d . . . . .
H417 H 0.5449 0.4784 0.2995 0.027 Uiso 1 1 calc R U . . .
C418 C 0.6183(2) 0.54533(9) 0.29813(10) 0.0216(6) Uani 1 1 d . . . . .
C419 C 0.7158(3) 0.57242(10) 0.31002(13) 0.0337(8) Uani 1 1 d . . . . .
H419 H 0.7857 0.5582 0.3248 0.040 Uiso 1 1 calc R U . . .
C420 C 0.7104(3) 0.62051(10) 0.30011(13) 0.0341(8) Uani 1 1 d . . . . .
H420 H 0.7785 0.6382 0.3084 0.041 Uiso 1 1 calc R U . . .
C421 C 0.5230(3) 0.61705(10) 0.26882(12) 0.0315(7) Uani 1 1 d . . . . .
H421 H 0.4542 0.6322 0.2541 0.038 Uiso 1 1 calc R U . . .
C422 C 0.5196(3) 0.56895(10) 0.27746(11) 0.0273(7) Uani 1 1 d . . . . .
H422 H 0.4500 0.5523 0.2693 0.033 Uiso 1 1 calc R U . . .
N42 N 0.6160(2) 0.64344(8) 0.27966(10) 0.0297(6) Uani 1 1 d . . . . .
N51 N 0.75766(18) 0.17164(7) 0.37910(7) 0.0154(5) Uani 1 1 d . . . . .
C511 C 0.7359(2) 0.15584(8) 0.42458(9) 0.0156(5) Uani 1 1 d . . . . .
H511 H 0.7047 0.1771 0.4462 0.019 Uiso 1 1 calc R U . . .
C512 C 0.7570(2) 0.11000(9) 0.44116(10) 0.0182(6) Uani 1 1 d . . . . .
H512 H 0.7409 0.1003 0.4736 0.022 Uiso 1 1 calc R U . . .
C513 C 0.8023(2) 0.07799(9) 0.40979(10) 0.0187(6) Uani 1 1 d . . . . .
C514 C 0.8202(2) 0.09426(9) 0.36205(10) 0.0200(6) Uani 1 1 d . . . . .
H514 H 0.8467 0.0732 0.3387 0.024 Uiso 1 1 calc R U . . .
C515 C 0.7997(2) 0.14093(9) 0.34836(9) 0.0172(6) Uani 1 1 d . . . . .
H515 H 0.8158 0.1516 0.3162 0.021 Uiso 1 1 calc R U . . .
C516 C 0.8323(2) 0.02950(9) 0.42580(10) 0.0198(6) Uani 1 1 d . . . . .
H516 H 0.8569 0.0094 0.4011 0.024 Uiso 1 1 calc R U . . .
C517 C 0.8281(2) 0.01136(9) 0.47211(10) 0.0206(6) Uani 1 1 d . . . . .
H517 H 0.7980 0.0309 0.4958 0.025 Uiso 1 1 calc R U . . .
C518 C 0.8656(2) -0.03609(9) 0.48995(10) 0.0190(6) Uani 1 1 d . . . . .
C519 C 0.8570(2) -0.05002(9) 0.53977(11) 0.0231(6) Uani 1 1 d . . . . .
H519 H 0.8256 -0.0293 0.5618 0.028 Uiso 1 1 calc R U . . .
C520 C 0.8945(2) -0.09443(9) 0.55703(11) 0.0251(7) Uani 1 1 d . . . . .
H520 H 0.8882 -0.1031 0.5913 0.030 Uiso 1 1 calc R U . . .
C521 C 0.9469(3) -0.11194(10) 0.48060(11) 0.0269(7) Uani 1 1 d . . . . .
H521 H 0.9786 -0.1334 0.4594 0.032 Uiso 1 1 calc R U . . .
C522 C 0.9118(3) -0.06840(9) 0.45996(11) 0.0252(6) Uani 1 1 d . . . . .
H522 H 0.9193 -0.0607 0.4256 0.030 Uiso 1 1 calc R U . . .
N52 N 0.9390(2) -0.12570(8) 0.52842(9) 0.0245(5) Uani 1 1 d . . . . .
N61 N 0.82658(17) 0.25799(7) 0.43726(7) 0.0130(4) Uani 1 1 d . . . . .
C611 C 0.7853(2) 0.28636(8) 0.46978(9) 0.0148(5) Uani 1 1 d . . . . .
H611 H 0.7164 0.3027 0.4578 0.018 Uiso 1 1 calc R U . . .
C612 C 0.8391(2) 0.29302(9) 0.52062(9) 0.0162(5) Uani 1 1 d . . . . .
H612 H 0.8085 0.3142 0.5425 0.019 Uiso 1 1 calc R U . . .
C613 C 0.9381(2) 0.26841(9) 0.53902(9) 0.0176(6) Uani 1 1 d . . . . .
C614 C 0.9806(2) 0.23924(9) 0.50447(9) 0.0190(6) Uani 1 1 d . . . . .
H614 H 1.0488 0.2223 0.5156 0.023 Uiso 1 1 calc R U . . .
C615 C 0.9247(2) 0.23478(9) 0.45451(9) 0.0158(5) Uani 1 1 d . . . . .
H615 H 0.9556 0.2149 0.4315 0.019 Uiso 1 1 calc R U . . .
C616 C 0.9990(2) 0.26853(10) 0.59281(9) 0.0209(6) Uani 1 1 d . . . . .
H616 H 1.0691 0.2520 0.5987 0.025 Uiso 1 1 calc R U . . .
C617 C 0.9700(2) 0.28833(9) 0.63379(9) 0.0207(6) Uani 1 1 d . . . . .
H617 H 0.9040 0.3075 0.6296 0.025 Uiso 1 1 calc R U . . .
C618 C 1.0368(2) 0.28172(9) 0.68621(9) 0.0184(6) Uani 1 1 d . . . . .
C619 C 1.0101(2) 0.30682(10) 0.72760(10) 0.0223(6) Uani 1 1 d . . . . .
H619 H 0.9498 0.3290 0.7223 0.027 Uiso 1 1 calc R U . . .
C620 C 1.0710(2) 0.29957(9) 0.77664(9) 0.0172(6) Uani 1 1 d . . . . .
H620 H 1.0509 0.3168 0.8046 0.021 Uiso 1 1 calc R U . . .
C621 C 1.1853(2) 0.24481(9) 0.74658(9) 0.0166(5) Uani 1 1 d . . . . .
H621 H 1.2469 0.2233 0.7529 0.020 Uiso 1 1 calc R U . . .
C622 C 1.1267(2) 0.25019(9) 0.69641(9) 0.0200(6) Uani 1 1 d . . . . .
H622 H 1.1481 0.2324 0.6691 0.024 Uiso 1 1 calc R U . . .
N62 N 1.15799(17) 0.26887(7) 0.78610(7) 0.0138(5) Uani 1 1 d . . . . .
N71 N 0.3118(2) 0.14315(9) 0.72918(10) 0.0306(6) Uani 1 1 d . . . . .
C711 C 0.4234(3) 0.14282(10) 0.74575(12) 0.0316(7) Uani 1 1 d . . . . .
H711 H 0.4569 0.1697 0.7638 0.038 Uiso 1 1 calc R U . . .
C712 C 0.4935(3) 0.10574(10) 0.73828(12) 0.0293(7) Uani 1 1 d . . . . .
H712 H 0.5729 0.1078 0.7503 0.035 Uiso 1 1 calc R U . . .
C713 C 0.4468(2) 0.06528(9) 0.71300(10) 0.0233(6) Uani 1 1 d . . . . .
C714 C 0.3300(3) 0.06500(10) 0.69639(11) 0.0270(7) Uani 1 1 d . . . . .
H714 H 0.2937 0.0381 0.6795 0.032 Uiso 1 1 calc R U . . .
C715 C 0.2667(3) 0.10441(11) 0.70474(11) 0.0310(7) Uani 1 1 d . . . . .
H715 H 0.1873 0.1038 0.6924 0.037 Uiso 1 1 calc R U . . .
C716 C 0.5249(3) 0.02722(10) 0.70421(10) 0.0257(7) Uani 1 1 d . . . . .
H716 H 0.6036 0.0332 0.7147 0.031 Uiso 1 1 calc R U . . .
C717 C 0.4970(3) -0.01441(10) 0.68323(10) 0.0249(6) Uani 1 1 d . . . . .
H717 H 0.4187 -0.0214 0.6732 0.030 Uiso 1 1 calc R U . . .
C718 C 0.5798(2) -0.05058(9) 0.67446(10) 0.0225(6) Uani 1 1 d . . . . .
C719 C 0.6968(3) -0.04268(10) 0.68147(11) 0.0270(7) Uani 1 1 d . . . . .
H719 H 0.7271 -0.0128 0.6927 0.032 Uiso 1 1 calc R U . . .
C720 C 0.7676(3) -0.07842(10) 0.67198(11) 0.0279(7) Uani 1 1 d . . . . .
H720 H 0.8466 -0.0720 0.6770 0.033 Uiso 1 1 calc R U . . .
C721 C 0.6216(3) -0.12900(10) 0.64939(10) 0.0244(6) Uani 1 1 d . . . . .
H721 H 0.5938 -0.1592 0.6380 0.029 Uiso 1 1 calc R U . . .
C722 C 0.5435(3) -0.09532(10) 0.65792(11) 0.0248(6) Uani 1 1 d . . . . .
H722 H 0.4650 -0.1028 0.6524 0.030 Uiso 1 1 calc R U . . .
N72 N 0.7332(2) -0.12190(8) 0.65606(9) 0.0262(5) Uani 1 1 d . . . . .
N81 N 0.1137(3) 0.36894(12) 0.41039(17) 0.0685(13) Uani 1 1 d . . . . .
C811 C 0.0590(4) 0.36121(17) 0.45042(19) 0.0695(17) Uani 1 1 d . . . . .
H811 H 0.0462 0.3294 0.4589 0.083 Uiso 1 1 calc R U . . .
C812 C 0.0208(4) 0.39516(16) 0.47953(18) 0.0637(15) Uani 1 1 d . . . . .
H812 H -0.0174 0.3869 0.5070 0.076 Uiso 1 1 calc R U . . .
C813 C 0.0386(3) 0.44191(15) 0.46857(19) 0.0601(13) Uani 1 1 d . . . . .
C814 C 0.0942(4) 0.45091(15) 0.4262(2) 0.0654(14) Uani 1 1 d . . . . .
H814 H 0.1071 0.4824 0.4165 0.078 Uiso 1 1 calc R U . . .
C815 C 0.1285(4) 0.41457(17) 0.4001(2) 0.0705(15) Uani 1 1 d . . . . .
H815 H 0.1662 0.4217 0.3721 0.085 Uiso 1 1 calc R U . . .
C816 C -0.0044(4) 0.47726(16) 0.5023(2) 0.0733(16) Uani 1 1 d . . . . .
H816 H -0.0409 0.4658 0.5291 0.088 Uiso 1 1 calc R U . . .
Ga3 Ga 0.81803(3) 0.42767(2) 0.66174(2) 0.02702(9) Uani 1 1 d . . . . .
Cl5 Cl 0.99745(7) 0.43220(3) 0.69217(4) 0.0492(2) Uani 1 1 d . . . . .
Cl6 Cl 0.79506(8) 0.41735(3) 0.57818(3) 0.0420(2) Uani 1 1 d . . . . .
Cl7 Cl 0.73289(7) 0.49215(3) 0.67692(3) 0.03792(19) Uani 1 1 d . . . . .
Cl8 Cl 0.74213(6) 0.36730(3) 0.69322(3) 0.03176(17) Uani 1 1 d . . . . .
Ga4 Ga 0.88005(3) 0.08274(2) 0.66236(2) 0.02133(8) Uani 1 1 d . . . . .
Cl9 Cl 0.99671(6) 0.02313(2) 0.66730(3) 0.02972(16) Uani 1 1 d . . . . .
Cl10 Cl 0.96338(7) 0.14784(3) 0.64825(3) 0.03656(18) Uani 1 1 d . . . . .
Cl11 Cl 0.82199(6) 0.08716(2) 0.73633(3) 0.02676(15) Uani 1 1 d . . . . .
Cl12 Cl 0.73717(6) 0.07044(3) 0.60021(3) 0.0395(2) Uani 1 1 d . . . . .

loop_
_atom_site_aniso_label
_atom_site_aniso_U_11
_atom_site_aniso_U_22
_atom_site_aniso_U_33
_atom_site_aniso_U_23
_atom_site_aniso_U_13
_atom_site_aniso_U_12
Ga1 0.01364(15) 0.01080(14) 0.00734(13) -0.00012(10) -0.00167(11) 0.00050(12)
Cl1 0.0144(3) 0.0196(3) 0.0116(3) 0.0017(2) 0.0004(2) -0.0006(2)
Cl2 0.0147(3) 0.0181(3) 0.0113(3) 0.0002(2) 0.0011(2) 0.0003(2)
N11 0.0145(11) 0.0159(11) 0.0099(10) 0.0011(7) -0.0017(8) 0.0002(8)
C111 0.0190(14) 0.0152(12) 0.0166(12) -0.0011(9) -0.0063(10) -0.0022(10)
C112 0.0231(15) 0.0152(13) 0.0237(13) -0.0020(10) -0.0057(11) -0.0033(11)
C113 0.0279(15) 0.0140(13) 0.0174(13) -0.0020(9) -0.0028(11) 0.0019(11)
C114 0.0241(15) 0.0184(14) 0.0269(14) -0.0010(10) -0.0041(12) 0.0069(11)
C115 0.0185(14) 0.0147(12) 0.0193(13) -0.0029(9) -0.0030(11) 0.0027(10)
C116 0.0309(16) 0.0141(13) 0.0266(14) 0.0006(10) -0.0055(12) 0.0049(12)
C117 0.0379(17) 0.0156(13) 0.0229(14) -0.0004(10) 0.0000(12) 0.0050(12)
C118 0.050(2) 0.0142(13) 0.0167(13) 0.0001(10) 0.0029(13) 0.0011(13)
C119 0.054(2) 0.0203(16) 0.0363(18) 0.0019(12) 0.0067(16) -0.0030(15)
C120 0.075(3) 0.0185(16) 0.0356(18) -0.0001(12) 0.0077(18) -0.0150(17)
C121 0.078(3) 0.0145(15) 0.0350(18) 0.0010(12) -0.0099(18) 0.0061(16)
C122 0.057(2) 0.0168(15) 0.0329(17) 0.0014(12) -0.0070(16) 0.0034(14)
N12 0.095(3) 0.0158(13) 0.0218(13) 0.0002(10) -0.0010(14) 0.0042(15)
N21 0.0174(11) 0.0143(10) 0.0071(9) -0.0013(7) -0.0012(8) 0.0016(8)
C211 0.0158(13) 0.0151(12) 0.0133(11) 0.0003(9) -0.0024(10) 0.0018(10)
C212 0.0194(14) 0.0155(12) 0.0092(11) -0.0003(9) -0.0003(10) 0.0001(10)
C213 0.0201(14) 0.0143(12) 0.0117(12) 0.0010(9) -0.0021(10) 0.0021(10)
C214 0.0199(14) 0.0201(13) 0.0122(12) -0.0008(9) -0.0031(10) 0.0066(11)
C215 0.0183(13) 0.0164(13) 0.0128(12) 0.0000(9) -0.0016(10) 0.0052(10)
C216 0.0167(13) 0.0223(13) 0.0105(12) -0.0008(9) -0.0053(10) 0.0028(11)
C217 0.0148(13) 0.0183(13) 0.0115(11) 0.0014(9) -0.0010(10) -0.0003(10)
C218 0.0126(13) 0.0163(12) 0.0108(11) 0.0010(9) -0.0022(9) -0.0033(10)
C219 0.0168(13) 0.0146(12) 0.0137(12) 0.0021(9) -0.0009(10) 0.0006(10)
C220 0.0168(13) 0.0146(12) 0.0114(11) -0.0019(9) -0.0024(10) -0.0012(10)
C221 0.0146(13) 0.0137(12) 0.0114(11) 0.0015(9) -0.0019(10) -0.0008(10)
C222 0.0186(13) 0.0156(12) 0.0113(12) -0.0024(9) -0.0005(10) -0.0028(10)
N22 0.0164(11) 0.0092(10) 0.0098(9) -0.0006(7) -0.0024(8) 0.0002(8)
N31 0.0142(11) 0.0128(10) 0.0117(10) 0.0000(7) -0.0003(8) 0.0005(8)
C311 0.0208(14) 0.0144(12) 0.0125(12) -0.0002(9) -0.0013(10) 0.0015(10)
C312 0.0250(14) 0.0125(12) 0.0126(11) 0.0003(9) 0.0011(10) -0.0005(10)
C313 0.0184(13) 0.0130(12) 0.0144(12) -0.0021(9) -0.0031(10) 0.0003(10)
C314 0.0230(14) 0.0158(13) 0.0124(12) -0.0018(9) 0.0025(10) 0.0035(10)
C315 0.0210(14) 0.0129(12) 0.0121(12) -0.0019(9) 0.0013(10) 0.0027(10)
C316 0.0265(15) 0.0126(12) 0.0171(13) 0.0008(9) 0.0018(11) 0.0002(11)
Ga2 0.01323(15) 0.01265(14) 0.00749(13) -0.00006(10) -0.00186(11) 0.00021(12)
Cl3 0.0141(3) 0.0201(3) 0.0126(3) 0.0002(2) 0.0012(2) 0.0008(2)
Cl4 0.0145(3) 0.0198(3) 0.0129(3) -0.0002(2) 0.0016(2) 0.0002(2)
N41 0.0168(11) 0.0148(10) 0.0111(10) -0.0011(7) -0.0034(8) 0.0013(8)
C411 0.0171(14) 0.0178(13) 0.0157(12) -0.0016(9) -0.0015(10) 0.0006(10)
C412 0.0245(15) 0.0169(13) 0.0202(13) -0.0001(10) -0.0014(11) -0.0033(11)
C413 0.0258(15) 0.0156(13) 0.0171(12) 0.0002(9) 0.0001(11) 0.0004(11)
C414 0.0218(15) 0.0219(14) 0.0159(12) 0.0025(10) -0.0005(11) 0.0052(11)
C415 0.0186(14) 0.0177(13) 0.0174(13) 0.0015(9) -0.0037(11) -0.0009(10)
C416 0.0270(15) 0.0163(13) 0.0231(14) 0.0009(10) 0.0002(12) 0.0023(11)
C417 0.0255(15) 0.0182(13) 0.0219(14) 0.0026(10) 0.0019(11) -0.0008(11)
C418 0.0269(15) 0.0152(13) 0.0239(14) 0.0030(10) 0.0081(12) 0.0014(11)
C419 0.0258(16) 0.0211(15) 0.052(2) 0.0075(13) 0.0016(14) 0.0025(13)
C420 0.0279(17) 0.0212(15) 0.054(2) 0.0100(13) 0.0078(15) -0.0012(13)
C421 0.0299(17) 0.0213(15) 0.0437(18) 0.0072(12) 0.0073(14) 0.0064(13)
C422 0.0250(15) 0.0189(14) 0.0372(16) 0.0041(11) 0.0031(13) 0.0010(12)
N42 0.0332(15) 0.0178(12) 0.0399(15) 0.0061(10) 0.0113(12) 0.0036(11)
N51 0.0199(11) 0.0128(10) 0.0112(10) -0.0013(7) -0.0037(8) 0.0009(8)
C511 0.0180(13) 0.0138(12) 0.0136(12) 0.0005(9) -0.0011(10) -0.0001(10)
C512 0.0206(14) 0.0170(13) 0.0162(12) 0.0039(9) 0.0009(10) 0.0005(10)
C513 0.0194(14) 0.0162(13) 0.0184(12) 0.0025(10) -0.0029(10) -0.0020(11)
C514 0.0250(15) 0.0155(13) 0.0184(13) -0.0012(9) 0.0005(11) 0.0012(11)
C515 0.0202(14) 0.0181(13) 0.0123(12) 0.0009(9) -0.0002(10) 0.0004(10)
C516 0.0204(14) 0.0158(13) 0.0226(13) -0.0001(10) 0.0022(11) 0.0023(11)
C517 0.0206(14) 0.0157(13) 0.0241(14) 0.0019(10) 0.0001(11) 0.0031(11)
C518 0.0191(14) 0.0144(13) 0.0232(13) 0.0006(10) 0.0026(11) 0.0001(10)
C519 0.0274(16) 0.0166(13) 0.0260(14) 0.0011(10) 0.0069(12) 0.0014(11)
C520 0.0330(17) 0.0177(14) 0.0244(14) 0.0049(10) 0.0047(12) 0.0009(12)
C521 0.0330(17) 0.0171(14) 0.0305(15) 0.0016(11) 0.0053(13) 0.0009(12)
C522 0.0360(17) 0.0178(14) 0.0215(14) 0.0055(10) 0.0047(12) 0.0033(12)
N52 0.0293(14) 0.0159(11) 0.0278(13) 0.0041(9) 0.0039(10) -0.0002(10)
N61 0.0140(11) 0.0139(10) 0.0097(9) -0.0011(7) -0.0021(8) 0.0025(8)
C611 0.0174(13) 0.0124(12) 0.0133(12) 0.0001(9) -0.0007(10) -0.0012(10)
C612 0.0200(14) 0.0149(12) 0.0130(12) -0.0023(9) 0.0010(10) -0.0031(10)
C613 0.0203(14) 0.0201(13) 0.0101(11) 0.0012(9) -0.0032(10) -0.0027(11)
C614 0.0192(14) 0.0195(13) 0.0153(12) 0.0020(9) -0.0050(11) 0.0013(11)
C615 0.0150(13) 0.0175(13) 0.0135(11) -0.0022(9) -0.0011(10) 0.0021(10)
C616 0.0180(14) 0.0304(15) 0.0126(12) -0.0002(10) -0.0018(11) 0.0045(12)
C617 0.0211(14) 0.0257(14) 0.0137(12) 0.0018(10) -0.0018(11) 0.0069(11)
C618 0.0196(14) 0.0208(14) 0.0129(12) 0.0015(9) -0.0023(10) -0.0005(11)
C619 0.0243(15) 0.0244(14) 0.0165(13) -0.0003(10) -0.0012(11) 0.0086(12)
C620 0.0196(14) 0.0174(13) 0.0127(12) 0.0003(9) -0.0025(10) 0.0042(10)
C621 0.0183(13) 0.0186(13) 0.0122(11) -0.0018(9) 0.0010(10) 0.0023(10)
C622 0.0258(15) 0.0214(13) 0.0116(11) -0.0030(10) 0.0001(11) 0.0029(11)
N62 0.0155(11) 0.0166(11) 0.0087(9) 0.0001(7) 0.0001(8) 0.0000(8)
N71 0.0367(16) 0.0254(13) 0.0319(14) 0.0007(10) 0.0119(11) 0.0096(11)
C711 0.0368(19) 0.0185(15) 0.0426(18) -0.0019(12) 0.0153(14) -0.0039(13)
C712 0.0269(16) 0.0267(15) 0.0349(16) -0.0021(12) 0.0074(13) 0.0014(13)
C713 0.0327(16) 0.0201(14) 0.0177(13) 0.0027(10) 0.0061(11) 0.0083(12)
C714 0.0309(17) 0.0270(15) 0.0227(14) -0.0042(11) 0.0039(12) 0.0007(13)
C715 0.0293(17) 0.0349(17) 0.0282(16) -0.0007(12) 0.0035(13) 0.0084(14)
C716 0.0260(15) 0.0267(15) 0.0234(14) 0.0016(11) 0.0017(12) 0.0028(12)
C717 0.0293(16) 0.0235(15) 0.0211(14) 0.0034(10) 0.0022(12) -0.0008(12)
C718 0.0296(16) 0.0218(14) 0.0160(13) 0.0036(10) 0.0040(11) 0.0038(12)
C719 0.0373(18) 0.0201(14) 0.0238(14) -0.0051(10) 0.0060(13) -0.0012(13)
C720 0.0271(16) 0.0250(15) 0.0307(15) -0.0067(12) 0.0028(12) -0.0010(13)
C721 0.0319(17) 0.0169(14) 0.0252(14) -0.0025(10) 0.0076(12) -0.0025(12)
C722 0.0264(16) 0.0230(14) 0.0253(14) 0.0003(11) 0.0056(12) -0.0029(12)
N72 0.0306(14) 0.0234(12) 0.0252(12) -0.0035(9) 0.0069(10) 0.0023(10)
N81 0.051(2) 0.045(2) 0.093(3) 0.0055(19) -0.035(2) -0.0120(17)
C811 0.056(3) 0.059(3) 0.075(3) 0.032(2) -0.039(3) -0.034(2)
C812 0.046(2) 0.057(3) 0.072(3) 0.029(2) -0.032(2) -0.028(2)
C813 0.034(2) 0.056(3) 0.077(3) 0.016(2) -0.025(2) -0.0134(19)
C814 0.043(2) 0.044(2) 0.101(4) 0.025(2) -0.012(2) -0.020(2)
C815 0.050(3) 0.061(3) 0.090(3) 0.016(3) -0.015(2) -0.017(2)
C816 0.038(2) 0.078(3) 0.092(3) 0.045(3) -0.022(2) -0.027(2)
Ga3 0.02612(19) 0.02641(19) 0.02775(18) -0.00325(14) 0.00262(15) 0.00109(15)
Cl5 0.0269(4) 0.0547(5) 0.0636(6) -0.0146(4) 0.0016(4) -0.0041(4)
Cl6 0.0612(6) 0.0386(4) 0.0278(4) -0.0076(3) 0.0120(4) -0.0136(4)
Cl7 0.0477(5) 0.0279(4) 0.0385(4) -0.0015(3) 0.0084(4) 0.0086(3)
Cl8 0.0252(4) 0.0316(4) 0.0375(4) 0.0088(3) 0.0030(3) 0.0061(3)
Ga4 0.01917(17) 0.01837(17) 0.02435(17) 0.00016(12) -0.00190(13) 0.00072(13)
Cl9 0.0322(4) 0.0246(3) 0.0323(4) 0.0019(3) 0.0055(3) 0.0096(3)
Cl10 0.0378(4) 0.0233(4) 0.0489(5) 0.0050(3) 0.0087(4) -0.0052(3)
Cl11 0.0238(3) 0.0272(3) 0.0291(3) 0.0006(3) 0.0042(3) 0.0013(3)
Cl12 0.0305(4) 0.0461(5) 0.0351(4) -0.0050(3) -0.0125(3) 0.0003(3)

loop_
_atom_type_symbol
_atom_type_description
_atom_type_scat_dispersion_real
_atom_type_scat_dispersion_imag
_atom_type_scat_source
C C 0.0181 0.0091 'International Tables Vol C Tables 4.2.6.8 and 6.1.1.4'
H H 0.0000 0.0000 'International Tables Vol C Tables 4.2.6.8 and 6.1.1.4'
N N 0.0311 0.0180 'International Tables Vol C Tables 4.2.6.8 and 6.1.1.4'
Cl Cl 0.3639 0.7018 'International Tables Vol C Tables 4.2.6.8 and 6.1.1.4'
Ga Ga -1.2846 0.7763 'International Tables Vol C Tables 4.2.6.8 and 6.1.1.4'

loop_
_geom_angle_atom_site_label_1
_geom_angle_atom_site_label_2
_geom_angle_atom_site_label_3
_geom_angle
_geom_angle_site_symmetry_1
_geom_angle_site_symmetry_3
_geom_angle_publ_flag
Cl1 Ga1 Cl2 176.44(2) . . ?
N11 Ga1 Cl1 91.96(6) . . ?
N11 Ga1 Cl2 91.34(6) . . ?
N11 Ga1 N31 177.12(7) . . ?
N21 Ga1 Cl1 89.15(6) . . ?
N21 Ga1 Cl2 89.54(7) . . ?
N21 Ga1 N11 89.10(7) . . ?
N21 Ga1 N22 176.59(8) . 4_565 ?
N21 Ga1 N31 93.72(7) . . ?
N22 Ga1 Cl1 91.05(6) 4_565 . ?
N22 Ga1 Cl2 90.46(6) 4_565 . ?
N22 Ga1 N11 87.49(7) 4_565 . ?
N22 Ga1 N31 89.69(7) 4_565 . ?
N31 Ga1 Cl1 88.69(6) . . ?
N31 Ga1 Cl2 88.09(6) . . ?
C111 N11 Ga1 120.93(17) . . ?
C115 N11 Ga1 121.10(16) . . ?
C115 N11 C111 117.7(2) . . ?
N11 C111 H111 118.5 . . ?
N11 C111 C112 122.9(2) . . ?
C112 C111 H111 118.5 . . ?
C111 C112 H112 120.3 . . ?
C111 C112 C113 119.4(2) . . ?
C113 C112 H112 120.3 . . ?
C112 C113 C116 122.3(2) . . ?
C114 C113 C112 117.5(2) . . ?
C114 C113 C116 120.1(2) . . ?
C113 C114 H114 119.9 . . ?
C115 C114 C113 120.1(2) . . ?
C115 C114 H114 119.9 . . ?
N11 C115 C114 122.2(2) . . ?
N11 C115 H115 118.9 . . ?
C114 C115 H115 118.9 . . ?
C113 C116 H116 117.8 . . ?
C117 C116 C113 124.5(3) . . ?
C117 C116 H116 117.8 . . ?
C116 C117 H117 116.7 . . ?
C116 C117 C118 126.6(3) . . ?
C118 C117 H117 116.7 . . ?
C119 C118 C117 120.2(3) . . ?
C119 C118 C122 116.7(3) . . ?
C122 C118 C117 123.1(3) . . ?
C118 C119 H119 120.0 . . ?
C118 C119 C120 119.9(3) . . ?
C120 C119 H119 120.0 . . ?
C119 C120 H120 118.2 . . ?
N12 C120 C119 123.6(4) . . ?
N12 C120 H120 118.2 . . ?
C122 C121 H121 117.9 . . ?
N12 C121 H121 117.9 . . ?
N12 C121 C122 124.1(4) . . ?
C118 C122 H122 120.3 . . ?
C121 C122 C118 119.5(3) . . ?
C121 C122 H122 120.3 . . ?
C121 N12 C120 116.2(3) . . ?
C211 N21 Ga1 118.99(15) . . ?
C215 N21 Ga1 122.18(17) . . ?
C215 N21 C211 118.51(19) . . ?
N21 C211 H211 118.6 . . ?
N21 C211 C212 122.8(2) . . ?
C212 C211 H211 118.6 . . ?
C211 C212 H212 120.3 . . ?
C211 C212 C213 119.5(2) . . ?
C213 C212 H212 120.3 . . ?
C212 C213 C216 122.2(2) . . ?
C214 C213 C212 117.2(2) . . ?
C214 C213 C216 120.5(2) . . ?
C213 C214 H214 119.9 . . ?
C215 C214 C213 120.3(2) . . ?
C215 C214 H214 119.9 . . ?
N21 C215 C214 121.8(2) . . ?
N21 C215 H215 119.1 . . ?
C214 C215 H215 119.1 . . ?
C213 C216 H216 118.4 . . ?
C217 C216 C213 123.3(2) . . ?
C217 C216 H216 118.4 . . ?
C216 C217 H217 116.5 . . ?
C216 C217 C218 127.0(2) . . ?
C218 C217 H217 116.5 . . ?
C219 C218 C217 119.1(2) . . ?
C222 C218 C217 123.4(2) . . ?
C222 C218 C219 117.5(2) . . ?
C218 C219 H219 120.0 . . ?
C220 C219 C218 120.0(2) . . ?
C220 C219 H219 120.0 . . ?
C219 C220 H220 119.1 . . ?
N22 C220 C219 121.9(2) . . ?
N22 C220 H220 119.1 . . ?
C222 C221 H221 118.8 . . ?
N22 C221 H221 118.8 . . ?
N22 C221 C222 122.4(2) . . ?
C218 C222 H222 120.4 . . ?
C221 C222 C218 119.2(2) . . ?
C221 C222 H222 120.4 . . ?
C220 N22 Ga1 120.64(16) . 4_666 ?
C221 N22 Ga1 120.49(14) . 4_666 ?
C221 N22 C220 118.76(19) . . ?
C311 N31 Ga1 121.76(17) . . ?
C315 N31 Ga1 119.75(16) . . ?
C315 N31 C311 118.5(2) . . ?
N31 C311 H311 119.2 . . ?
N31 C311 C312 121.6(2) . . ?
C312 C311 H311 119.2 . . ?
C311 C312 H312 119.8 . . ?
C311 C312 C313 120.3(2) . . ?
C313 C312 H312 119.8 . . ?
C312 C313 C314 117.4(2) . . ?
C312 C313 C316 119.6(2) . . ?
C314 C313 C316 123.1(2) . . ?
C313 C314 H314 120.3 . . ?
C315 C314 C313 119.4(2) . . ?
C315 C314 H314 120.3 . . ?
N31 C315 C314 122.7(2) . . ?
N31 C315 H315 118.6 . . ?
C314 C315 H315 118.6 . . ?
C313 C316 H316 117.3 . . ?
C316 C316 C313 125.4(3) 3_656 . ?
C316 C316 H316 117.3 3_656 . ?
Cl3 Ga2 Cl4 178.29(3) . . ?
N41 Ga2 Cl3 90.85(7) . . ?
N41 Ga2 Cl4 90.77(6) . . ?
N41 Ga2 N51 176.99(7) . . ?
N51 Ga2 Cl3 88.39(7) . . ?
N51 Ga2 Cl4 90.02(7) . . ?
N61 Ga2 Cl3 91.27(6) . . ?
N61 Ga2 Cl4 89.25(6) . . ?
N61 Ga2 N41 90.07(7) . . ?
N61 Ga2 N51 87.04(7) . . ?
N62 Ga2 Cl3 89.90(6) 4_565 . ?
N62 Ga2 Cl4 89.55(6) 4_565 . ?
N62 Ga2 N41 90.96(7) 4_565 . ?
N62 Ga2 N51 91.95(7) 4_565 . ?
N62 Ga2 N61 178.43(9) 4_565 . ?
C411 N41 Ga2 119.75(16) . . ?
C415 N41 Ga2 122.56(17) . . ?
C415 N41 C411 117.7(2) . . ?
N41 C411 H411 118.8 . . ?
N41 C411 C412 122.4(2) . . ?
C412 C411 H411 118.8 . . ?
C411 C412 H412 119.9 . . ?
C411 C412 C413 120.2(2) . . ?
C413 C412 H412 119.9 . . ?
C412 C413 C414 116.8(2) . . ?
C412 C413 C416 118.7(2) . . ?
C414 C413 C416 124.6(2) . . ?
C413 C414 H414 120.1 . . ?
C415 C414 C413 119.7(2) . . ?
C415 C414 H414 120.1 . . ?
N41 C415 C414 123.2(2) . . ?
N41 C415 H415 118.4 . . ?
C414 C415 H415 118.4 . . ?
C413 C416 H416 117.0 . . ?
C417 C416 C413 126.0(3) . . ?
C417 C416 H416 117.0 . . ?
C416 C417 H417 117.7 . . ?
C416 C417 C418 124.5(3) . . ?
C418 C417 H417 117.7 . . ?
C419 C418 C417 123.4(2) . . ?
C422 C418 C417 120.1(3) . . ?
C422 C418 C419 116.5(2) . . ?
C418 C419 H419 120.2 . . ?
C418 C419 C420 119.6(3) . . ?
C420 C419 H419 120.2 . . ?
C419 C420 H420 117.9 . . ?
N42 C420 C419 124.3(3) . . ?
N42 C420 H420 117.9 . . ?
C422 C421 H421 117.7 . . ?
N42 C421 H421 117.7 . . ?
N42 C421 C422 124.6(3) . . ?
C418 C422 C421 119.6(3) . . ?
C418 C422 H422 120.2 . . ?
C421 C422 H422 120.2 . . ?
C421 N42 C420 115.5(2) . . ?
C511 N51 Ga2 119.48(16) . . ?
C515 N51 Ga2 122.20(17) . . ?
C515 N51 C511 118.0(2) . . ?
N51 C511 H511 118.6 . . ?
N51 C511 C512 122.8(2) . . ?
C512 C511 H511 118.6 . . ?
C511 C512 H512 120.2 . . ?
C511 C512 C513 119.6(2) . . ?
C513 C512 H512 120.2 . . ?
C512 C513 C516 122.8(2) . . ?
C514 C513 C512 117.1(2) . . ?
C514 C513 C516 120.2(3) . . ?
C513 C514 H514 119.8 . . ?
C515 C514 C513 120.3(3) . . ?
C515 C514 H514 119.8 . . ?
N51 C515 C514 122.1(3) . . ?
N51 C515 H515 118.9 . . ?
C514 C515 H515 118.9 . . ?
C513 C516 H516 117.3 . . ?
C517 C516 C513 125.4(3) . . ?
C517 C516 H516 117.3 . . ?
C516 C517 H517 117.0 . . ?
C516 C517 C518 125.9(3) . . ?
C518 C517 H517 117.0 . . ?
C519 C518 C517 119.5(3) . . ?
C522 C518 C517 123.7(3) . . ?
C522 C518 C519 116.8(2) . . ?
C518 C519 H519 120.2 . . ?
C520 C519 C518 119.6(3) . . ?
C520 C519 H519 120.2 . . ?
C519 C520 H520 118.0 . . ?
N52 C520 C519 123.9(3) . . ?
N52 C520 H520 118.0 . . ?
C522 C521 H521 117.9 . . ?
N52 C521 H521 117.9 . . ?
N52 C521 C522 124.3(3) . . ?
C518 C522 H522 120.3 . . ?
C521 C522 C518 119.4(3) . . ?
C521 C522 H522 120.3 . . ?
C520 N52 C521 116.0(2) . . ?
C611 N61 Ga2 122.38(15) . . ?
C611 N61 C615 118.53(19) . . ?
C615 N61 Ga2 119.01(16) . . ?
N61 C611 H611 118.7 . . ?
N61 C611 C612 122.5(2) . . ?
C612 C611 H611 118.7 . . ?
C611 C612 H612 120.3 . . ?
C613 C612 C611 119.3(2) . . ?
C613 C612 H612 120.3 . . ?
C612 C613 C614 117.4(2) . . ?
C612 C613 C616 125.6(3) . . ?
C614 C613 C616 116.9(2) . . ?
C613 C614 H614 119.7 . . ?
C615 C614 C613 120.6(2) . . ?
C615 C614 H614 119.7 . . ?
N61 C615 C614 121.6(2) . . ?
N61 C615 H615 119.2 . . ?
C614 C615 H615 119.2 . . ?
C613 C616 H616 115.5 . . ?
C617 C616 C613 129.0(3) . . ?
C617 C616 H616 115.5 . . ?
C616 C617 H617 118.9 . . ?
C616 C617 C618 122.1(2) . . ?
C618 C617 H617 118.9 . . ?
C619 C618 C617 120.4(2) . . ?
C619 C618 C622 117.3(2) . . ?
C622 C618 C617 122.4(2) . . ?
C618 C619 H619 120.0 . . ?
C620 C619 C618 120.0(2) . . ?
C620 C619 H619 120.0 . . ?
C619 C620 H620 118.9 . . ?
N62 C620 C619 122.2(2) . . ?
N62 C620 H620 118.9 . . ?
C622 C621 H621 118.9 . . ?
N62 C621 H621 118.9 . . ?
N62 C621 C622 122.2(2) . . ?
C618 C622 H622 120.1 . . ?
C621 C622 C618 119.9(2) . . ?
C621 C622 H622 120.1 . . ?
C620 N62 Ga2 121.15(17) . 4_666 ?
C621 N62 Ga2 120.23(16) . 4_666 ?
C621 N62 C620 118.42(19) . . ?
C711 N71 C715 116.6(3) . . ?
N71 C711 H711 118.0 . . ?
N71 C711 C712 124.0(3) . . ?
C712 C711 H711 118.0 . . ?
C711 C712 H712 120.2 . . ?
C711 C712 C713 119.6(3) . . ?
C713 C712 H712 120.2 . . ?
C712 C713 C716 117.9(3) . . ?
C714 C713 C712 116.8(3) . . ?
C714 C713 C716 125.3(3) . . ?
C713 C714 H714 120.3 . . ?
C715 C714 C713 119.5(3) . . ?
C715 C714 H714 120.3 . . ?
N71 C715 C714 123.5(3) . . ?
N71 C715 H715 118.2 . . ?
C714 C715 H715 118.2 . . ?
C713 C716 H716 116.6 . . ?
C717 C716 C713 126.9(3) . . ?
C717 C716 H716 116.6 . . ?
C716 C717 H717 118.0 . . ?
C716 C717 C718 124.1(3) . . ?
C718 C717 H717 118.0 . . ?
C719 C718 C717 123.7(3) . . ?
C722 C718 C717 120.2(3) . . ?
C722 C718 C719 116.1(3) . . ?
C718 C719 H719 120.2 . . ?
C720 C719 C718 119.6(3) . . ?
C720 C719 H719 120.2 . . ?
C719 C720 H720 117.6 . . ?
N72 C720 C719 124.8(3) . . ?
N72 C720 H720 117.6 . . ?
C722 C721 H721 117.8 . . ?
N72 C721 H721 117.8 . . ?
N72 C721 C722 124.5(3) . . ?
C718 C722 H722 120.0 . . ?
C721 C722 C718 120.0(3) . . ?
C721 C722 H722 120.0 . . ?
C721 N72 C720 115.1(3) . . ?
C815 N81 C811 114.5(5) . . ?
N81 C811 H811 117.2 . . ?
N81 C811 C812 125.5(4) . . ?
C812 C811 H811 117.2 . . ?
C811 C812 H812 120.5 . . ?
C811 C812 C813 118.9(5) . . ?
C813 C812 H812 120.5 . . ?
C812 C813 C814 116.6(5) . . ?
C812 C813 C816 116.1(5) . . ?
C814 C813 C816 127.3(4) . . ?
C813 C814 H814 120.2 . . ?
C815 C814 C813 119.5(4) . . ?
C815 C814 H814 120.2 . . ?
N81 C815 C814 125.0(5) . . ?
N81 C815 H815 117.5 . . ?
C814 C815 H815 117.5 . . ?
C813 C816 H816 117.6 . . ?
C816 C816 C813 124.7(7) 3_566 . ?
C816 C816 H816 117.6 3_566 . ?
Cl5 Ga3 Cl6 108.72(4) . . ?
Cl5 Ga3 Cl7 110.56(4) . . ?
Cl5 Ga3 Cl8 111.20(4) . . ?
Cl7 Ga3 Cl6 108.58(3) . . ?
Cl7 Ga3 Cl8 110.75(4) . . ?
Cl8 Ga3 Cl6 106.91(3) . . ?
Cl10 Ga4 Cl9 111.25(3) . . ?
Cl10 Ga4 Cl11 109.46(3) . . ?
Cl10 Ga4 Cl12 109.48(3) . . ?
Cl11 Ga4 Cl9 107.01(3) . . ?
Cl12 Ga4 Cl9 109.30(3) . . ?
Cl12 Ga4 Cl11 110.31(3) . . ?

loop_
_geom_bond_atom_site_label_1
_geom_bond_atom_site_label_2
_geom_bond_distance
_geom_bond_site_symmetry_2
_geom_bond_publ_flag
Ga1 Cl1 2.2985(7) . ?
Ga1 Cl2 2.3259(7) . ?
Ga1 N11 2.104(2) . ?
Ga1 N21 2.0941(17) . ?
Ga1 N22 2.1021(17) 4_565 ?
Ga1 N31 2.109(2) . ?
N11 C111 1.349(3) . ?
N11 C115 1.349(3) . ?
C111 H111 0.9500 . ?
C111 C112 1.376(4) . ?
C112 H112 0.9500 . ?
C112 C113 1.390(4) . ?
C113 C114 1.390(4) . ?
C113 C116 1.472(4) . ?
C114 H114 0.9500 . ?
C114 C115 1.376(4) . ?
C115 H115 0.9500 . ?
C116 H116 0.9500 . ?
C116 C117 1.321(4) . ?
C117 H117 0.9500 . ?
C117 C118 1.463(4) . ?
C118 C119 1.380(5) . ?
C118 C122 1.392(5) . ?
C119 H119 0.9500 . ?
C119 C120 1.392(4) . ?
C120 H120 0.9500 . ?
C120 N12 1.334(5) . ?
C121 H121 0.9500 . ?
C121 C122 1.385(4) . ?
C121 N12 1.332(5) . ?
C122 H122 0.9500 . ?
N21 C211 1.342(3) . ?
N21 C215 1.341(3) . ?
C211 H211 0.9500 . ?
C211 C212 1.378(3) . ?
C212 H212 0.9500 . ?
C212 C213 1.396(4) . ?
C213 C214 1.394(4) . ?
C213 C216 1.472(3) . ?
C214 H214 0.9500 . ?
C214 C215 1.383(3) . ?
C215 H215 0.9500 . ?
C216 H216 0.9500 . ?
C216 C217 1.324(4) . ?
C217 H217 0.9500 . ?
C217 C218 1.470(3) . ?
C218 C219 1.397(4) . ?
C218 C222 1.395(3) . ?
C219 H219 0.9500 . ?
C219 C220 1.378(3) . ?
C220 H220 0.9500 . ?
C220 N22 1.350(3) . ?
C221 H221 0.9500 . ?
C221 C222 1.390(3) . ?
C221 N22 1.337(3) . ?
C222 H222 0.9500 . ?
N22 Ga1 2.1021(17) 4_666 ?
N31 C311 1.349(3) . ?
N31 C315 1.343(3) . ?
C311 H311 0.9500 . ?
C311 C312 1.382(3) . ?
C312 H312 0.9500 . ?
C312 C313 1.392(4) . ?
C313 C314 1.395(4) . ?
C313 C316 1.464(3) . ?
C314 H314 0.9500 . ?
C314 C315 1.379(3) . ?
C315 H315 0.9500 . ?
C316 C316 1.329(5) 3_656 ?
C316 H316 0.9500 . ?
Ga2 Cl3 2.2893(8) . ?
Ga2 Cl4 2.3073(8) . ?
Ga2 N41 2.122(2) . ?
Ga2 N51 2.141(2) . ?
Ga2 N61 2.1159(17) . ?
Ga2 N62 2.0863(18) 4_565 ?
N41 C411 1.347(3) . ?
N41 C415 1.346(3) . ?
C411 H411 0.9500 . ?
C411 C412 1.383(4) . ?
C412 H412 0.9500 . ?
C412 C413 1.398(4) . ?
C413 C414 1.401(4) . ?
C413 C416 1.472(4) . ?
C414 H414 0.9500 . ?
C414 C415 1.378(4) . ?
C415 H415 0.9500 . ?
C416 H416 0.9500 . ?
C416 C417 1.331(4) . ?
C417 H417 0.9500 . ?
C417 C418 1.478(4) . ?
C418 C419 1.388(4) . ?
C418 C422 1.385(4) . ?
C419 H419 0.9500 . ?
C419 C420 1.390(4) . ?
C420 H420 0.9500 . ?
C420 N42 1.334(4) . ?
C421 H421 0.9500 . ?
C421 C422 1.386(4) . ?
C421 N42 1.331(4) . ?
C422 H422 0.9500 . ?
N51 C511 1.346(3) . ?
N51 C515 1.346(3) . ?
C511 H511 0.9500 . ?
C511 C512 1.382(3) . ?
C512 H512 0.9500 . ?
C512 C513 1.400(4) . ?
C513 C514 1.391(4) . ?
C513 C516 1.466(3) . ?
C514 H514 0.9500 . ?
C514 C515 1.384(4) . ?
C515 H515 0.9500 . ?
C516 H516 0.9500 . ?
C516 C517 1.333(4) . ?
C517 H517 0.9500 . ?
C517 C518 1.471(3) . ?
C518 C519 1.391(4) . ?
C518 C522 1.388(4) . ?
C519 H519 0.9500 . ?
C519 C520 1.388(4) . ?
C520 H520 0.9500 . ?
C520 N52 1.334(4) . ?
C521 H521 0.9500 . ?
C521 C522 1.386(4) . ?
C521 N52 1.337(4) . ?
C522 H522 0.9500 . ?
N61 C611 1.333(3) . ?
N61 C615 1.355(3) . ?
C611 H611 0.9500 . ?
C611 C612 1.392(3) . ?
C612 H612 0.9500 . ?
C612 C613 1.387(4) . ?
C613 C614 1.392(4) . ?
C613 C616 1.474(3) . ?
C614 H614 0.9500 . ?
C614 C615 1.372(3) . ?
C615 H615 0.9500 . ?
C616 H616 0.9500 . ?
C616 C617 1.317(4) . ?
C617 H617 0.9500 . ?
C617 C618 1.480(3) . ?
C618 C619 1.386(4) . ?
C618 C622 1.390(4) . ?
C619 H619 0.9500 . ?
C619 C620 1.381(3) . ?
C620 H620 0.9500 . ?
C620 N62 1.348(3) . ?
C621 H621 0.9500 . ?
C621 C622 1.390(3) . ?
C621 N62 1.333(3) . ?
C622 H622 0.9500 . ?
N62 Ga2 2.0863(17) 4_666 ?
N71 C711 1.332(4) . ?
N71 C715 1.339(4) . ?
C711 H711 0.9500 . ?
C711 C712 1.382(4) . ?
C712 H712 0.9500 . ?
C712 C713 1.394(4) . ?
C713 C714 1.391(4) . ?
C713 C716 1.474(4) . ?
C714 H714 0.9500 . ?
C714 C715 1.390(4) . ?
C715 H715 0.9500 . ?
C716 H716 0.9500 . ?
C716 C717 1.323(4) . ?
C717 H717 0.9500 . ?
C717 C718 1.475(4) . ?
C718 C719 1.399(4) . ?
C718 C722 1.388(4) . ?
C719 H719 0.9500 . ?
C719 C720 1.373(4) . ?
C720 H720 0.9500 . ?
C720 N72 1.345(4) . ?
C721 H721 0.9500 . ?
C721 C722 1.384(4) . ?
C721 N72 1.334(4) . ?
C722 H722 0.9500 . ?
N81 C811 1.353(6) . ?
N81 C815 1.342(6) . ?
C811 H811 0.9500 . ?
C811 C812 1.360(7) . ?
C812 H812 0.9500 . ?
C812 C813 1.383(6) . ?
C813 C814 1.419(7) . ?
C813 C816 1.491(7) . ?
C814 H814 0.9500 . ?
C814 C815 1.345(7) . ?
C815 H815 0.9500 . ?
C816 C816 1.303(9) 3_566 ?
C816 H816 0.9500 . ?
Ga3 Cl5 2.1614(8) . ?
Ga3 Cl6 2.1874(8) . ?
Ga3 Cl7 2.1672(8) . ?
Ga3 Cl8 2.1719(9) . ?
Ga4 Cl9 2.1844(7) . ?
Ga4 Cl10 2.1641(8) . ?
Ga4 Cl11 2.1833(8) . ?
Ga4 Cl12 2.1771(7) . ?
